data_7127753
loop_
_publ_author_name
'Xue, Ze-Jian'
'Li, Meng-Yao'
'Zhu, Bin-Bin'
'He, Zhi-Tao'
'Feng, Chen-Guo'
'Lin, Guo-Qiang'

_publ_section_title
;
 Stereoselective synthesis of conjugated trienes <i>via</i> 1,4-palladium
 migration/Heck sequence.
;
_journal_issue 92
_journal_name_full 'Chemical communications (Cambridge, England)'
_journal_page_first 14420
_journal_page_last 14422
_journal_paper_doi 10.1039/d0cc06452a
_journal_volume 56
_journal_year 2020
_chemical_absolute_configuration ad
_chemical_formula_sum 'C24 H19 Cl'
_chemical_formula_weight 342.84
_space_group_crystal_system orthorhombic
_space_group_IT_number 29
_space_group_name_Hall 'P 2c -2ac'
_space_group_name_H-M_alt 'P c a 21'
_atom_sites_solution_hydrogens geom
_audit_creation_method SHELXL-2013
_audit_update_record
;
2020-09-08 deposited with the CCDC.	2020-10-27 downloaded from the CCDC.
;
_cell_angle_alpha 90
_cell_angle_beta 90
_cell_angle_gamma 90
_cell_formula_units_Z 4
_cell_length_a 10.8825(10)
_cell_length_b 21.5798(16)
_cell_length_c 8.2395(7)
_cell_measurement_reflns_used 2736
_cell_measurement_temperature 293(2)
_cell_measurement_theta_max 44.078
_cell_measurement_theta_min 5.317
_cell_volume 1935.0(3)
_computing_cell_refinement 'Bruker SAINT'
_computing_data_collection 'Bruker APEX2'
_computing_data_reduction 'Bruker SAINT'
_computing_molecular_graphics 'Bruker SHELXTL'
_computing_publication_material 'Bruker SHELXTL'
_computing_structure_refinement 'SHELXL-2013 (Sheldrick, 2013)'
_computing_structure_solution 'SHELXS-97 (Sheldrick 2008)'
_diffrn_ambient_temperature 293(2)
_diffrn_measured_fraction_theta_full 0.994
_diffrn_measured_fraction_theta_max 0.994
_diffrn_measurement_device_type 'Bruker APEX-II CCD'
_diffrn_measurement_method '\f and \w scans'
_diffrn_radiation_type MoK\a
_diffrn_radiation_wavelength 0.71073
_diffrn_reflns_av_R_equivalents 0.0323
_diffrn_reflns_av_unetI/netI 0.0472
_diffrn_reflns_Laue_measured_fraction_full 0.994
_diffrn_reflns_Laue_measured_fraction_max 0.994
_diffrn_reflns_limit_h_max 13
_diffrn_reflns_limit_h_min -9
_diffrn_reflns_limit_k_max 23
_diffrn_reflns_limit_k_min -26
_diffrn_reflns_limit_l_max 10
_diffrn_reflns_limit_l_min -10
_diffrn_reflns_number 9118
_diffrn_reflns_point_group_measured_fraction_full 0.985
_diffrn_reflns_point_group_measured_fraction_max 0.983
_diffrn_reflns_theta_full 25.242
_diffrn_reflns_theta_max 25.987
_diffrn_reflns_theta_min 2.658
_exptl_absorpt_coefficient_mu 0.200
_exptl_absorpt_correction_T_max 0.7456
_exptl_absorpt_correction_T_min 0.6345
_exptl_absorpt_correction_type multi-scan
_exptl_absorpt_process_details sadabs
_exptl_crystal_colour colorless
_exptl_crystal_density_diffrn 1.177
_exptl_crystal_description prismatic
_exptl_crystal_F_000 720
_exptl_crystal_size_max 0.170
_exptl_crystal_size_mid 0.140
_exptl_crystal_size_min 0.110
_refine_diff_density_max 0.142
_refine_diff_density_min -0.206
_refine_diff_density_rms 0.024
_refine_ls_abs_structure_details
; 
 Flack x determined using 900 quotients [(I+)-(I-)]/[(I+)+(I-)] 
 (Parsons and Flack (2004), Acta Cryst. A60, s61). 
;
_refine_ls_abs_structure_Flack 0.02(4)
_refine_ls_extinction_coef 0.029(5)
_refine_ls_extinction_expression Fc^*^=kFc[1+0.001xFc^2^\l^3^/sin(2\q)]^-1/4^
_refine_ls_extinction_method SHELXL
_refine_ls_goodness_of_fit_ref 1.060
_refine_ls_hydrogen_treatment constr
_refine_ls_matrix_type full
_refine_ls_number_parameters 227
_refine_ls_number_reflns 3743
_refine_ls_number_restraints 1
_refine_ls_restrained_S_all 1.059
_refine_ls_R_factor_all 0.0781
_refine_ls_R_factor_gt 0.0449
_refine_ls_shift/su_max 0.000
_refine_ls_shift/su_mean 0.000
_refine_ls_structure_factor_coef Fsqd
_refine_ls_weighting_details 'w=1/[\s^2^(Fo^2^)+(0.0420P)^2^+0.0540P] where P=(Fo^2^+2Fc^2^)/3'
_refine_ls_weighting_scheme calc
_refine_ls_wR_factor_gt 0.0894
_refine_ls_wR_factor_ref 0.1086
_reflns_Friedel_coverage 0.837
_reflns_Friedel_fraction_full 0.974
_reflns_Friedel_fraction_max 0.970
_reflns_number_gt 2557
_reflns_number_total 3743
_reflns_threshold_expression 'I > 2\s(I)'
_cod_data_source_file d0cc06452a2.cif
_cod_data_source_block d8v20300
_cod_database_code 7127753
_shelx_space_group_comment
; 
The symmetry employed for this shelxl refinement is uniquely defined 
by the following loop, which should always be used as a source of 
symmetry information in preference to the above space-group names. 
They are only intended as comments. 
;
_shelx_estimated_absorpt_t_min 0.967
_shelx_estimated_absorpt_t_max 0.978
_shelxl_version_number 2013-4

loop_
_space_group_symop_operation_xyz
'x, y, z'
'-x, -y, z+1/2'
'x+1/2, -y, z'
'-x+1/2, y, z+1/2'

loop_
_atom_site_label
_atom_site_type_symbol
_atom_site_fract_x
_atom_site_fract_y
_atom_site_fract_z
_atom_site_U_iso_or_equiv
_atom_site_adp_type
_atom_site_occupancy
_atom_site_site_symmetry_order
_atom_site_calc_flag
_atom_site_refinement_flags_posn
_atom_site_refinement_flags_adp
_atom_site_refinement_flags_occupancy
_atom_site_disorder_assembly
_atom_site_disorder_group
Cl1 Cl 0.79740(9) 0.20449(7) 0.4676(2) 0.1267(6) Uani 1 1 d . . . . .
C1 C 0.4456(3) 0.22740(14) 0.3542(5) 0.0650(9) Uani 1 1 d . . . . .
H1 H 0.4003 0.2529 0.2858 0.078 Uiso 1 1 calc R U . . .
C2 C 0.5723(4) 0.23409(17) 0.3606(5) 0.0763(11) Uani 1 1 d . . . . .
H2 H 0.6118 0.2636 0.2970 0.092 Uiso 1 1 calc R U . . .
C3 C 0.6378(3) 0.19676(19) 0.4616(6) 0.0744(10) Uani 1 1 d . . . . .
C4 C 0.5821(3) 0.15304(17) 0.5571(5) 0.0740(10) Uani 1 1 d . . . . .
H4 H 0.6282 0.1285 0.6270 0.089 Uiso 1 1 calc R U . . .
C5 C 0.4557(3) 0.14612(14) 0.5475(4) 0.0610(9) Uani 1 1 d . . . . .
H5 H 0.4174 0.1157 0.6095 0.073 Uiso 1 1 calc R U . . .
C6 C 0.3852(3) 0.18361(12) 0.4473(4) 0.0531(7) Uani 1 1 d . . . . .
C7 C 0.2496(3) 0.17556(13) 0.4357(4) 0.0547(7) Uani 1 1 d . . . . .
C8 C 0.1735(3) 0.22498(13) 0.4435(5) 0.0650(9) Uani 1 1 d . . . . .
H8 H 0.0918 0.2175 0.4168 0.078 Uiso 1 1 calc R U . . .
C9 C 0.2028(3) 0.28741(13) 0.4876(5) 0.0700(10) Uani 1 1 d . . . . .
H9 H 0.2822 0.2951 0.5239 0.084 Uiso 1 1 calc R U . . .
C10 C 0.1259(3) 0.33544(15) 0.4810(5) 0.0775(11) Uani 1 1 d . . . . .
H10 H 0.0478 0.3283 0.4392 0.093 Uiso 1 1 calc R U . . .
C11 C 0.1538(3) 0.39705(15) 0.5331(5) 0.0772(11) Uani 1 1 d . . . . .
H11 H 0.2303 0.4040 0.5800 0.093 Uiso 1 1 calc R U . . .
C12 C 0.0775(4) 0.44523(15) 0.5190(5) 0.0816(12) Uani 1 1 d . . . . .
H12 H 0.0014 0.4374 0.4720 0.098 Uiso 1 1 calc R U . . .
C13 C 0.1011(4) 0.50932(15) 0.5700(5) 0.0731(10) Uani 1 1 d . . . . .
C14 C 0.0197(4) 0.55528(17) 0.5199(6) 0.0916(14) Uani 1 1 d . . . . .
H14 H -0.0481 0.5448 0.4570 0.110 Uiso 1 1 calc R U . . .
C15 C 0.0389(5) 0.61611(19) 0.5630(7) 0.1034(15) Uani 1 1 d . . . . .
H15 H -0.0168 0.6464 0.5307 0.124 Uiso 1 1 calc R U . . .
C16 C 0.1392(5) 0.6322(2) 0.6526(7) 0.1069(16) Uani 1 1 d . . . . .
H16 H 0.1525 0.6735 0.6799 0.128 Uiso 1 1 calc R U . . .
C17 C 0.2197(5) 0.58803(19) 0.7020(7) 0.1052(17) Uani 1 1 d . . . . .
H17 H 0.2880 0.5992 0.7631 0.126 Uiso 1 1 calc R U . . .
C18 C 0.2011(4) 0.52715(18) 0.6626(6) 0.0902(13) Uani 1 1 d . . . . .
H18 H 0.2564 0.4973 0.6986 0.108 Uiso 1 1 calc R U . . .
C19 C 0.2007(3) 0.11261(14) 0.4074(4) 0.0549(8) Uani 1 1 d . . . . .
C20 C 0.2688(3) 0.06867(14) 0.3233(4) 0.0603(9) Uani 1 1 d . . . . .
H20 H 0.3479 0.0784 0.2890 0.072 Uiso 1 1 calc R U . . .
C21 C 0.2214(4) 0.01087(16) 0.2898(5) 0.0764(11) Uani 1 1 d . . . . .
H21 H 0.2681 -0.0176 0.2318 0.092 Uiso 1 1 calc R U . . .
C22 C 0.1064(5) -0.00478(19) 0.3411(6) 0.0855(12) Uani 1 1 d . . . . .
H22 H 0.0749 -0.0439 0.3182 0.103 Uiso 1 1 calc R U . . .
C23 C 0.0375(4) 0.03716(19) 0.4263(5) 0.0816(11) Uani 1 1 d . . . . .
H23 H -0.0409 0.0265 0.4616 0.098 Uiso 1 1 calc R U . . .
C24 C 0.0844(3) 0.09540(16) 0.4600(5) 0.0664(9) Uani 1 1 d . . . . .
H24 H 0.0372 0.1234 0.5189 0.080 Uiso 1 1 calc R U . . .

loop_
_atom_site_aniso_label
_atom_site_aniso_U_11
_atom_site_aniso_U_22
_atom_site_aniso_U_33
_atom_site_aniso_U_23
_atom_site_aniso_U_13
_atom_site_aniso_U_12
Cl1 0.0461(6) 0.1885(12) 0.1456(12) -0.0344(11) 0.0023(8) -0.0110(6)
C1 0.058(2) 0.065(2) 0.072(2) 0.0096(18) 0.000(2) -0.0018(17)
C2 0.061(3) 0.082(3) 0.086(3) -0.003(2) 0.013(2) -0.0156(19)
C3 0.0440(19) 0.096(2) 0.083(3) -0.020(2) 0.001(2) -0.0039(19)
C4 0.059(2) 0.091(3) 0.072(2) -0.003(2) -0.010(2) 0.014(2)
C5 0.049(2) 0.071(2) 0.063(2) 0.0046(17) -0.0013(18) 0.0011(17)
C6 0.0474(17) 0.0560(16) 0.0558(17) -0.0024(17) 0.0008(18) 0.0016(14)
C7 0.0441(17) 0.0618(17) 0.0581(18) 0.0034(17) 0.0004(17) 0.0009(15)
C8 0.0478(19) 0.0694(19) 0.078(2) -0.003(2) -0.005(2) 0.0034(15)
C9 0.056(2) 0.0642(19) 0.090(3) -0.003(2) 0.002(2) 0.0043(16)
C10 0.066(2) 0.070(2) 0.096(3) -0.002(2) 0.000(2) 0.0061(18)
C11 0.071(2) 0.068(2) 0.093(3) 0.001(2) 0.000(2) 0.0082(19)
C12 0.075(3) 0.071(2) 0.099(3) 0.000(2) -0.003(2) 0.0081(19)
C13 0.066(2) 0.064(2) 0.090(3) 0.004(2) 0.005(2) 0.0091(19)
C14 0.075(3) 0.073(2) 0.127(4) 0.003(2) 0.002(3) 0.015(2)
C15 0.084(3) 0.072(3) 0.154(5) 0.012(3) 0.012(3) 0.021(2)
C16 0.109(4) 0.070(3) 0.142(4) -0.010(3) 0.021(4) 0.002(3)
C17 0.109(5) 0.081(3) 0.126(4) -0.012(3) -0.018(3) 0.001(3)
C18 0.090(3) 0.075(3) 0.106(3) 0.003(2) -0.013(3) 0.014(2)
C19 0.0458(19) 0.0645(18) 0.0545(19) 0.0080(15) -0.0047(16) 0.0001(15)
C20 0.053(2) 0.0644(18) 0.063(2) 0.0043(18) -0.0063(18) -0.0005(17)
C21 0.084(3) 0.063(2) 0.082(3) -0.0047(19) -0.016(2) -0.002(2)
C22 0.100(3) 0.072(2) 0.085(3) 0.011(2) -0.024(3) -0.025(2)
C23 0.064(2) 0.104(3) 0.077(3) 0.013(2) -0.006(2) -0.031(2)
C24 0.0476(19) 0.088(2) 0.064(2) 0.005(2) -0.0008(19) -0.0079(17)

loop_
_atom_type_symbol
_atom_type_description
_atom_type_scat_dispersion_real
_atom_type_scat_dispersion_imag
_atom_type_scat_source
C C 0.0033 0.0016 'International Tables Vol C Tables 4.2.6.8 and 6.1.1.4'
H H 0.0000 0.0000 'International Tables Vol C Tables 4.2.6.8 and 6.1.1.4'
Cl Cl 0.1484 0.1585 'International Tables Vol C Tables 4.2.6.8 and 6.1.1.4'

loop_
_geom_angle_atom_site_label_1
_geom_angle_atom_site_label_2
_geom_angle_atom_site_label_3
_geom_angle
_geom_angle_site_symmetry_1
_geom_angle_site_symmetry_3
_geom_angle_publ_flag
C6 C1 C2 121.5(3) . . ?
C6 C1 H1 119.3 . . ?
C2 C1 H1 119.3 . . ?
C3 C2 C1 118.8(3) . . ?
C3 C2 H2 120.6 . . ?
C1 C2 H2 120.6 . . ?
C2 C3 C4 121.8(3) . . ?
C2 C3 Cl1 118.8(3) . . ?
C4 C3 Cl1 119.3(3) . . ?
C3 C4 C5 118.7(3) . . ?
C3 C4 H4 120.6 . . ?
C5 C4 H4 120.6 . . ?
C4 C5 C6 121.3(3) . . ?
C4 C5 H5 119.3 . . ?
C6 C5 H5 119.3 . . ?
C1 C6 C5 117.7(3) . . ?
C1 C6 C7 121.0(3) . . ?
C5 C6 C7 121.2(3) . . ?
C8 C7 C19 120.8(3) . . ?
C8 C7 C6 120.8(3) . . ?
C19 C7 C6 118.3(3) . . ?
C7 C8 C9 128.2(3) . . ?
C7 C8 H8 115.9 . . ?
C9 C8 H8 115.9 . . ?
C10 C9 C8 125.6(3) . . ?
C10 C9 H9 117.2 . . ?
C8 C9 H9 117.2 . . ?
C9 C10 C11 125.2(4) . . ?
C9 C10 H10 117.4 . . ?
C11 C10 H10 117.4 . . ?
C12 C11 C10 124.4(4) . . ?
C12 C11 H11 117.8 . . ?
C10 C11 H11 117.8 . . ?
C11 C12 C13 126.8(4) . . ?
C11 C12 H12 116.6 . . ?
C13 C12 H12 116.6 . . ?
C18 C13 C14 117.8(3) . . ?
C18 C13 C12 123.9(4) . . ?
C14 C13 C12 118.4(4) . . ?
C15 C14 C13 120.4(4) . . ?
C15 C14 H14 119.8 . . ?
C13 C14 H14 119.8 . . ?
C16 C15 C14 120.3(4) . . ?
C16 C15 H15 119.8 . . ?
C14 C15 H15 119.8 . . ?
C17 C16 C15 120.0(4) . . ?
C17 C16 H16 120.0 . . ?
C15 C16 H16 120.0 . . ?
C16 C17 C18 120.5(5) . . ?
C16 C17 H17 119.7 . . ?
C18 C17 H17 119.7 . . ?
C17 C18 C13 120.9(4) . . ?
C17 C18 H18 119.5 . . ?
C13 C18 H18 119.5 . . ?
C24 C19 C20 117.4(3) . . ?
C24 C19 C7 121.6(3) . . ?
C20 C19 C7 121.0(3) . . ?
C21 C20 C19 121.2(3) . . ?
C21 C20 H20 119.4 . . ?
C19 C20 H20 119.4 . . ?
C22 C21 C20 120.4(4) . . ?
C22 C21 H21 119.8 . . ?
C20 C21 H21 119.8 . . ?
C21 C22 C23 119.9(4) . . ?
C21 C22 H22 120.1 . . ?
C23 C22 H22 120.1 . . ?
C22 C23 C24 120.1(4) . . ?
C22 C23 H23 120.0 . . ?
C24 C23 H23 120.0 . . ?
C23 C24 C19 121.0(4) . . ?
C23 C24 H24 119.5 . . ?
C19 C24 H24 119.5 . . ?

loop_
_geom_bond_atom_site_label_1
_geom_bond_atom_site_label_2
_geom_bond_distance
_geom_bond_site_symmetry_2
_geom_bond_publ_flag
Cl1 C3 1.746(3) . ?
C1 C6 1.384(4) . ?
C1 C2 1.387(5) . ?
C1 H1 0.9300 . ?
C2 C3 1.360(5) . ?
C2 H2 0.9300 . ?
C3 C4 1.370(5) . ?
C4 C5 1.385(4) . ?
C4 H4 0.9300 . ?
C5 C6 1.388(4) . ?
C5 H5 0.9300 . ?
C6 C7 1.489(4) . ?
C7 C8 1.352(4) . ?
C7 C19 1.477(4) . ?
C8 C9 1.431(4) . ?
C8 H8 0.9300 . ?
C9 C10 1.333(4) . ?
C9 H9 0.9300 . ?
C10 C11 1.430(5) . ?
C10 H10 0.9300 . ?
C11 C12 1.336(4) . ?
C11 H11 0.9300 . ?
C12 C13 1.468(5) . ?
C12 H12 0.9300 . ?
C13 C18 1.383(5) . ?
C13 C14 1.392(5) . ?
C14 C15 1.376(5) . ?
C14 H14 0.9300 . ?
C15 C16 1.363(6) . ?
C15 H15 0.9300 . ?
C16 C17 1.357(6) . ?
C16 H16 0.9300 . ?
C17 C18 1.368(5) . ?
C17 H17 0.9300 . ?
C18 H18 0.9300 . ?
C19 C24 1.389(4) . ?
C19 C20 1.388(4) . ?
C20 C21 1.378(4) . ?
C20 H20 0.9300 . ?
C21 C22 1.363(6) . ?
C21 H21 0.9300 . ?
C22 C23 1.369(5) . ?
C22 H22 0.9300 . ?
C23 C24 1.384(5) . ?
C23 H23 0.9300 . ?
C24 H24 0.9300 . ?

loop_
_geom_torsion_atom_site_label_1
_geom_torsion_atom_site_label_2
_geom_torsion_atom_site_label_3
_geom_torsion_atom_site_label_4
_geom_torsion
_geom_torsion_site_symmetry_1
_geom_torsion_site_symmetry_2
_geom_torsion_site_symmetry_3
_geom_torsion_site_symmetry_4
_geom_torsion_publ_flag
C6 C1 C2 C3 -0.3(5) . . . . ?
C1 C2 C3 C4 -0.2(6) . . . . ?
C1 C2 C3 Cl1 179.2(3) . . . . ?
C2 C3 C4 C5 1.3(6) . . . . ?
Cl1 C3 C4 C5 -178.1(3) . . . . ?
C3 C4 C5 C6 -1.9(5) . . . . ?
C2 C1 C6 C5 -0.3(5) . . . . ?
C2 C1 C6 C7 -178.1(3) . . . . ?
C4 C5 C6 C1 1.4(5) . . . . ?
C4 C5 C6 C7 179.2(3) . . . . ?
C1 C6 C7 C8 -48.7(5) . . . . ?
C5 C6 C7 C8 133.5(3) . . . . ?
C1 C6 C7 C19 128.2(3) . . . . ?
C5 C6 C7 C19 -49.5(4) . . . . ?
C19 C7 C8 C9 172.4(4) . . . . ?
C6 C7 C8 C9 -10.7(6) . . . . ?
C7 C8 C9 C10 174.4(4) . . . . ?
C8 C9 C10 C11 176.6(4) . . . . ?
C9 C10 C11 C12 176.9(5) . . . . ?
C10 C11 C12 C13 -179.9(4) . . . . ?
C11 C12 C13 C18 -9.8(7) . . . . ?
C11 C12 C13 C14 168.9(4) . . . . ?
C18 C13 C14 C15 -0.4(6) . . . . ?
C12 C13 C14 C15 -179.2(4) . . . . ?
C13 C14 C15 C16 1.2(8) . . . . ?
C14 C15 C16 C17 -1.0(8) . . . . ?
C15 C16 C17 C18 0.0(9) . . . . ?
C16 C17 C18 C13 0.9(8) . . . . ?
C14 C13 C18 C17 -0.7(6) . . . . ?
C12 C13 C18 C17 178.1(5) . . . . ?
C8 C7 C19 C24 -30.3(5) . . . . ?
C6 C7 C19 C24 152.7(3) . . . . ?
C8 C7 C19 C20 148.2(3) . . . . ?
C6 C7 C19 C20 -28.8(4) . . . . ?
C24 C19 C20 C21 1.7(5) . . . . ?
C7 C19 C20 C21 -176.9(3) . . . . ?
C19 C20 C21 C22 -1.0(5) . . . . ?
C20 C21 C22 C23 0.1(6) . . . . ?
C21 C22 C23 C24 0.1(6) . . . . ?
C22 C23 C24 C19 0.6(6) . . . . ?
C20 C19 C24 C23 -1.5(5) . . . . ?
C7 C19 C24 C23 177.1(3) . . . . ?
